data_2007081
loop_
_publ_author_name
'Wei, Xinyi'
'Dickman, Michael H.'
'Pope, Michael T.'

_publ_section_title
;
 Sodium Hydrogen Hexaacetatodirhodate(II)
;
_journal_issue 3
_journal_name_full 'Acta Crystallographica Section C'
_journal_page_first 351
_journal_page_last 352
_journal_paper_doi 10.1107/S0108270197014662
_journal_volume 54
_journal_year 1998
_chemical_formula_iupac '[Na] [H] [Rh2 (C2 H3 O2)6]'
_chemical_formula_sum 'C12 H19 Na O12 Rh2'
_chemical_formula_weight 584.08
_chemical_name_systematic
;
 ?
;
_space_group_IT_number 15
_symmetry_cell_setting monoclinic
_symmetry_space_group_name_Hall '-C 2yc'
_symmetry_space_group_name_H-M 'C 1 2/c 1'
_audit_creation_method SHELXL
_cell_angle_alpha 90.00
_cell_angle_beta 114.1880(10)
_cell_angle_gamma 90.00
_cell_formula_units_Z 4
_cell_length_a 14.6450(9)
_cell_length_b 17.9176(12)
_cell_length_c 8.1520(5)
_cell_measurement_reflns_used 4358
_cell_measurement_temperature 173(2)
_cell_measurement_theta_max 28.28
_cell_measurement_theta_min 1.90
_cell_volume 1951.3(2)
_computing_cell_refinement 'SAINT (Siemens, 1995)'
_computing_data_collection 'SMART (Siemens, 1995)'
_computing_data_reduction SAINT
_computing_molecular_graphics 'SHELXTL (Sheldrick, 1994)'
_computing_publication_material SHELXTL
_computing_structure_refinement 'SHELXL93 (Sheldrick, 1993)'
_computing_structure_solution 'SHELXS86 (Sheldrick, 1990)'
_diffrn_ambient_temperature 173(2)
_diffrn_measurement_device 'Siemens SMART CCD'
_diffrn_measurement_method '\w scans'
_diffrn_radiation_monochromator graphite
_diffrn_radiation_source 'fine-focus sealed tube'
_diffrn_radiation_type MoK\a
_diffrn_radiation_wavelength 0.71073
_diffrn_reflns_av_R_equivalents 0.046
_diffrn_reflns_av_sigmaI/netI 0.0370
_diffrn_reflns_limit_h_max 19
_diffrn_reflns_limit_h_min -13
_diffrn_reflns_limit_k_max 20
_diffrn_reflns_limit_k_min -23
_diffrn_reflns_limit_l_max 10
_diffrn_reflns_limit_l_min -10
_diffrn_reflns_number 6017
_diffrn_reflns_theta_max 28.28
_diffrn_reflns_theta_min 1.90
_exptl_absorpt_coefficient_mu 1.77
_exptl_absorpt_correction_T_max 0.928
_exptl_absorpt_correction_T_min 0.796
_exptl_absorpt_correction_type 'empirical (Blessing, 1995)'
_exptl_crystal_colour blue
_exptl_crystal_density_diffrn 1.988
_exptl_crystal_density_meas ?
_exptl_crystal_description rectangular
_exptl_crystal_F_000 1152
_exptl_crystal_size_max 0.16
_exptl_crystal_size_mid 0.07
_exptl_crystal_size_min 0.06
_refine_diff_density_max 0.53
_refine_diff_density_min -1.08
_refine_ls_extinction_method none
_refine_ls_goodness_of_fit_all 1.160
_refine_ls_goodness_of_fit_obs 1.160
_refine_ls_hydrogen_treatment 'refall, except H6O for which only coordinates refined'
_refine_ls_matrix_type full
_refine_ls_number_parameters 162
_refine_ls_number_reflns 2344
_refine_ls_number_restraints 1
_refine_ls_restrained_S_all 1.160
_refine_ls_restrained_S_obs 1.160
_refine_ls_R_factor_all 0.0412
_refine_ls_R_factor_obs .033
_refine_ls_shift/esd_max -0.001
_refine_ls_shift/esd_mean 0.000
_refine_ls_structure_factor_coef Fsqd
_refine_ls_weighting_details 'w = 1/[\s^2^(Fo^2^)+(0.0084P)^2^+12.8900P] where P=(Fo^2^+2Fc^2^)/3'
_refine_ls_weighting_scheme calc
_refine_ls_wR_factor_all 0.069
_refine_ls_wR_factor_obs .0651
_reflns_number_observed 2095
_reflns_number_total 2344
_reflns_observed_criterion >2sigma(I)
_cod_data_source_file fr1090.cif
_cod_data_source_block grnm
_cod_depositor_comments
;
The following automatic conversions were performed:
'_symmetry_cell_setting' value 'Monoclinic' changed to 'monoclinic'
according to '/home/saulius/struct/CIF-dictionaries/cif_core.dic'
dictionary named 'cif_core.dic' version 2.4.1 from 2010-06-29.

Automatic conversion script
Id: cif_fix_enum 1527 2010-12-29 10:47:43Z saulius 

The following automatic conversions were performed:

'_symmetry_cell_setting' value 'Monoclinic' changed to 'monoclinic'
according to /home/saulius/struct/CIF-dictionaries/cif_core.dic
dictionary named 'cif_core.dic' version 2.4.1 from 2010-06-29.

Automatic conversion script
Id: cif_fix_values 1715 2011-07-08 13:25:40Z adriana 

The following automatic conversions were performed:

'_exptl_crystal_density_meas' value 'not measured' was changed to '?'
- the value is perceived as not measured.

Automatic conversion script
Id: cif_fix_values 3008 2015-01-20 13:52:24Z robertas 

The following automatic conversions were performed:

'_refine_ls_weighting_scheme' value 'calc w =
1/[\s^2^(Fo^2^)+(0.0084P)^2^+12.8900P] where P=(Fo^2^+2Fc^2^)/3' was
changed to 'calc'. New tag '_refine_ls_weighting_details' was
created. The value of the new tag was set to 'w =
1/[\s^2^(Fo^2^)+(0.0084P)^2^+12.8900P] where P=(Fo^2^+2Fc^2^)/3'.

Automatic conversion script
Id: cif_fix_values 3143 2015-03-26 13:38:13Z robertas 
;
_cod_original_sg_symbol_H-M 'C 2/c'
_cod_database_code 2007081

loop_
_symmetry_equiv_pos_as_xyz
'x, y, z'
'-x, y, -z+1/2'
'x+1/2, y+1/2, z'
'-x+1/2, y+1/2, -z+1/2'
'-x, -y, -z'
'x, -y, z-1/2'
'-x+1/2, -y+1/2, -z'
'x+1/2, -y+1/2, z-1/2'

loop_
_atom_site_aniso_label
_atom_site_aniso_U_11
_atom_site_aniso_U_22
_atom_site_aniso_U_33
_atom_site_aniso_U_12
_atom_site_aniso_U_13
_atom_site_aniso_U_23
Rh1 .01161(12) .01055(12) .01195(13) .00321(9) .00403(9) -.00032(9)
O1 .0191(12) .0175(12) .0282(14) .0024(10) .0110(11) .0005(11)
O2 .0186(12) .0152(12) .0240(13) .0014(10) .0077(10) .0024(10)
O3 .0198(12) .0208(12) .0129(11) .0061(10) .0048(10) .0011(10)
O4 .0177(12) .0178(12) .0129(11) .0060(9) .0050(9) .0016(9)
O5 .0186(12) .0154(11) .0203(12) .0050(10) .0071(10) -.0034(10)
O6 .028(2) .0233(14) .035(2) .0121(12) -.0026(12) -.0141(13)
C1 .015(2) .019(2) .021(2) -.0015(13) .0063(14) .0012(14)
C2 .028(2) .027(2) .051(3) -.008(2) .019(2) .003(2)
C3 .0116(15) .019(2) .012(2) .0007(12) .0039(12) .0024(12)
C4 .023(2) .034(2) .011(2) .008(2) .0047(14) .006(2)
C5 .018(2) .0141(15) .019(2) .0030(13) .0050(14) -.0019(13)
C6 .026(2) .025(2) .036(3) .006(2) -.007(2) -.014(2)
Na1 .0134(9) .0143(9) .0184(9) .000 .0050(7) .000

loop_
_atom_site_label
_atom_site_fract_x
_atom_site_fract_y
_atom_site_fract_z
_atom_site_U_iso_or_equiv
_atom_site_thermal_displace_type
_atom_site_calc_flag
_atom_site_refinement_flags
_atom_site_occupancy
_atom_site_disorder_group
_atom_site_type_symbol
Rh1 .20877(2) .301196(14) .53392(3) .01163(8) Uani d . 1 . Rh
O1 .1003(2) .22852(14) .5269(4) .0212(5) Uani d . 1 . O
O2 .1780(2) .13160(14) .4621(4) .0196(5) Uani d . 1 . O
O3 .2873(2) .27678(14) .8004(3) .0184(5) Uani d . 1 . O
O4 .3663(2) .18076(13) .7354(3) .0166(5) Uani d . 1 . O
O5 .1167(2) .39949(14) .5598(3) .0184(5) Uani d . 1 . O
O6 .0741(2) .5067(2) .6425(4) .0337(7) Uani d D 1 . O
C1 .1086(3) .1597(2) .4967(5) .0186(7) Uani d . 1 . C
C2 .0281(4) .1086(3) .5010(8) .0340(10) Uani d . 1 . C
H2A -.031(7) .124(5) .424(12) .13(4) Uiso d . 1 . H
H2B .037(5) .098(4) .629(10) .08(2) Uiso d . 1 . H
H2C .038(5) .060(4) .464(10) .08(2) Uiso d . 1 . H
C3 .3466(2) .2216(2) .8445(4) .0147(6) Uani d . 1 . C
C4 .3976(3) .2032(3) 1.0409(5) .0230(8) Uani d . 1 . C
H4A .359(4) .216(3) 1.103(7) .032(13) Uiso d . 1 . H
H4B .464(8) .228(6) 1.102(13) .15(4) Uiso d . 1 . H
H4C .419(5) .156(4) 1.062(9) .07(2) Uiso d . 1 . H
C5 .1364(3) .4527(2) .6669(5) .0178(7) Uani d . 1 . C
C6 .2335(4) .4584(3) .8276(7) .0350(12) Uani d . 1 . C
H6A .234(6) .432(5) .910(12) .10(3) Uiso d . 1 . H
H6B .248(4) .500(3) .873(7) .041(15) Uiso d . 1 . H
H6C .276(5) .438(4) .815(9) .07(2) Uiso d . 1 . H
Na1 .0000 .60323(11) .7500 .0158(4) Uani d S 1 . Na
H6O .022(6) .506(8) .548(11) .050 Uiso d PD .50 . H

loop_
_atom_type_symbol
_atom_type_description
_atom_type_scat_dispersion_real
_atom_type_scat_dispersion_imag
_atom_type_scat_source
C C 0.0033 0.0016 'International Tables Vol C Tables 4.2.6.8 and 6.1.1.4'
H H 0.0000 0.0000 'International Tables Vol C Tables 4.2.6.8 and 6.1.1.4'
O O 0.0106 0.0060 'International Tables Vol C Tables 4.2.6.8 and 6.1.1.4'
Rh Rh -1.1178 0.9187 'International Tables Vol C Tables 4.2.6.8 and 6.1.1.4'
Na Na 0.0362 0.0249 'International Tables Vol C Tables 4.2.6.8 and 6.1.1.4'

loop_
_geom_angle_atom_site_label_1
_geom_angle_atom_site_label_2
_geom_angle_atom_site_label_3
_geom_angle_site_symmetry_1
_geom_angle_site_symmetry_3
_geom_angle
_geom_angle_publ_flag
O1 Rh1 O2 . 7_556 176.41(10) no
O1 Rh1 O4 . 7_556 90.04(10) no
O2 Rh1 O4 7_556 7_556 89.99(10) no
O1 Rh1 O3 . . 89.20(11) no
O2 Rh1 O3 7_556 . 90.54(10) no
O4 Rh1 O3 7_556 . 176.33(10) no
O1 Rh1 O5 . . 90.72(10) no
O2 Rh1 O5 7_556 . 92.86(10) no
O4 Rh1 O5 7_556 . 84.19(9) no
O3 Rh1 O5 . . 99.41(9) no
C1 O1 Rh1 . . 119.3(2) no
C1 O2 Rh1 . 7_556 118.9(2) no
C3 O3 Rh1 . . 119.4(2) no
C3 O4 Rh1 . 7_556 119.0(2) no
C3 O4 Na1 . 3_545 136.3(2) yes
Rh1 O4 Na1 7_556 3_545 102.57(10) yes
C5 O5 Rh1 . . 133.0(2) no
C5 O5 Na1 . 5_566 127.8(2) yes
O2 C1 O1 . . 125.3(3) no
O2 C1 C2 . . 118.1(3) no
O1 C1 C2 . . 116.6(3) no
C1 C2 H2A . . 110.(6) no
C1 C2 H2B . . 112.(4) no
H2A C2 H2B . . 118.(7) no
C1 C2 H2C . . 109.(4) no
H2A C2 H2C . . 107.(7) no
H2B C2 H2C . . 100.(5) no
O3 C3 O4 . . 125.1(3) no
O3 C3 C4 . . 117.3(3) no
O4 C3 C4 . . 117.5(3) no
C3 C4 H4A . . 112.(3) no
C3 C4 H4B . . 113.(6) no
H4A C4 H4B . . 108.(6) no
C3 C4 H4C . . 113.(4) no
H4A C4 H4C . . 112.(5) no
H4B C4 H4C . . 97.(7) no
O5 C5 O6 . . 121.5(3) no
O5 C5 C6 . . 122.1(3) no
O6 C5 C6 . . 116.4(3) no
C5 C6 H6A . . 111.(6) no
C5 C6 H6B . . 115.(4) no
H6A C6 H6B . . 104.(7) no
C5 C6 H6C . . 113.(5) no
H6A C6 H6C . . 96.(7) no
H6B C6 H6C . . 115.(7) no
O4 Na1 O4 3_455 4_556 108.00(14) no
O4 Na1 O6 3_455 2_556 87.29(10) no
O4 Na1 O6 4_556 2_556 153.86(9) no
O4 Na1 O6 3_455 . 153.86(9) no
O4 Na1 O6 4_556 . 87.29(10) no
O6 Na1 O6 2_556 . 87.3(2) no
O4 Na1 O5 3_455 6_566 106.43(9) no
O4 Na1 O5 4_556 6_566 74.98(8) no
O6 Na1 O5 2_556 6_566 80.46(9) no
O6 Na1 O5 . 6_566 97.84(10) no
O4 Na1 O5 3_455 5_566 74.98(8) no
O4 Na1 O5 4_556 5_566 106.43(9) no
O6 Na1 O5 2_556 5_566 97.84(10) no
O6 Na1 O5 . 5_566 80.46(9) no
O5 Na1 O5 6_566 5_566 177.68(15) no
C5 O6 O6 . 5_566 111.6(3) yes
O1 Rh1 Rh1 . 7_556 87.99(7) yes
O4 Rh1 Rh1 7_556 7_556 88.46(7) yes
O5 Rh1 Rh1 . 7_556 172.54(6) yes
Rh1 O5 Na1 . 5_566 94.59(9) yes
C5 O6 Na1 . . 152.4(3) yes
C5 O6 H6O . . 117(10) yes
Na1 O6 O6 . 5_566 93.4(2) yes
O2 Rh1 Rh1 7_556 7_556 88.42(7) yes
O3 Rh1 Rh1 . 7_556 87.92(7) yes

loop_
_geom_bond_atom_site_label_1
_geom_bond_atom_site_label_2
_geom_bond_site_symmetry_2
_geom_bond_distance
_geom_bond_publ_flag
Rh1 O1 . 2.037(3) yes
Rh1 O2 7_556 2.038(3) yes
Rh1 O4 7_556 2.039(2) yes
Rh1 O3 . 2.046(2) yes
Rh1 O5 . 2.279(2) yes
Rh1 Rh1 7_556 2.3827(5) yes
O1 C1 . 1.273(4) no
O2 C1 . 1.266(4) no
O2 Rh1 7_556 2.038(3) no
O3 C3 . 1.267(4) no
O4 C3 . 1.273(4) no
O4 Rh1 7_556 2.039(2) no
O4 Na1 3_545 2.363(3) yes
O5 C5 . 1.244(4) yes
O5 Na1 5_566 2.401(2) yes
O6 C5 . 1.287(4) yes
O6 Na1 . 2.391(3) yes
O6 H6O . .83(3) yes
C1 C2 . 1.504(5) no
C2 H2A . .88(9) no
C2 H2B . 1.02(7) no
C2 H2C . .95(8) no
C3 C4 . 1.500(5) no
C4 H4A . .92(5) no
C4 H4B . 1.00(11) no
C4 H4C . .89(7) no
C5 C6 . 1.491(5) yes
C6 H6A . .83(9) no
C6 H6B . .82(6) no
C6 H6C . .75(7) no
Na1 O4 4_556 2.363(3) no
Na1 O4 3_455 2.363(3) no
Na1 O6 2_556 2.391(3) no
Na1 O5 5_566 2.401(2) no
Na1 O5 6_566 2.401(2) no

loop_
_geom_contact_atom_site_label_1
_geom_contact_atom_site_label_2
_geom_contact_distance
_geom_contact_site_symmetry_2
_geom_contact_publ_flag
O6 O6 2.456(6) 5_566 yes
